data_2012598
loop_
_publ_author_name
'Ercan, Filiz'
'Atakol, Orhan'
'Ar\?ic\?i, Cengiz'
'Svoboda, Ingrid'
'Fuess, Hartmut'

_publ_section_title
;
 Three heterotrinuclear Schiff base complexes of nickel(II) with
 cobalt(II), copper(II) and manganese(II)
;
_journal_issue 3
_journal_name_full 'Acta Crystallographica Section C'
_journal_page_first m193
_journal_page_last m196
_journal_paper_doi 10.1107/S0108270102001609
_journal_volume 58
_journal_year 2002
_chemical_formula_iupac '[Co Ni2 (N O2)2 (C19 H22 N2 O2)2 (C3 H7 N O)2]'
_chemical_formula_moiety 'C44 H54 Co N8 Ni2 O10'
_chemical_formula_sum 'C44 H54 Co N8 Ni2 O10'
_chemical_formula_weight 1031.30
_chemical_name_systematic
;
[bis(dimethylformamide)-1\kO,3\kO-bis{\m-2,2'-[2,2'-dimethylpropane-
1,3-diylbis(nitrilomethylidyne)]diphenolato-
1\k^4^N,N',O,O':2\k^2^O,O';2\k^2^O,O':3\k^4^N,N',O,O'-di-\m-nitrito-
1:2\k^2^N:O;2:3\k^2^O:N-dinickel(II)]cobalt(II)
;
_space_group_IT_number 14
_symmetry_cell_setting monoclinic
_symmetry_space_group_name_Hall '-P 2yn'
_symmetry_space_group_name_H-M 'P 1 21/n 1'
_atom_sites_solution_hydrogens geom
_atom_sites_solution_primary direct
_atom_sites_solution_secondary difmap
_atom_type_scat_source IntTabIV
_cell_angle_alpha 90
_cell_angle_beta 101.240(10)
_cell_angle_gamma 90
_cell_formula_units_Z 2
_cell_length_a 10.942(2)
_cell_length_b 10.2230(10)
_cell_length_c 21.092(2)
_cell_measurement_reflns_used 25
_cell_measurement_temperature 299(2)
_cell_measurement_theta_max 25.99
_cell_measurement_theta_min 2.30
_cell_volume 2314.1(5)
_computing_cell_refinement 'SHELXL97 (Sheldrick, 1997)'
_computing_data_collection 'CAD-4 EXPRESS (Enraf-Nonius, 1993)'
_computing_molecular_graphics 'PLATON (Spek, 2000)'
_computing_publication_material SHELXL97
_computing_structure_refinement SHELXL97
_computing_structure_solution 'SHELXS97 (Sheldrick, 1997)'
_diffrn_measured_fraction_theta_full .999
_diffrn_measured_fraction_theta_max .999
_diffrn_measurement_device 'Enraf-Nonius CAD-4'
_diffrn_measurement_method \w/2\q
_diffrn_radiation_type MoK\a
_diffrn_radiation_wavelength .71073
_diffrn_reflns_av_R_equivalents .030
_diffrn_reflns_limit_h_max 9
_diffrn_reflns_limit_h_min -13
_diffrn_reflns_limit_k_max 0
_diffrn_reflns_limit_k_min -12
_diffrn_reflns_limit_l_max 25
_diffrn_reflns_limit_l_min -25
_diffrn_reflns_number 8277
_diffrn_reflns_theta_full 25.99
_diffrn_reflns_theta_max 25.99
_diffrn_standards_decay_% .85
_diffrn_standards_interval_time 120
_diffrn_standards_number 3
_exptl_absorpt_coefficient_mu 1.225
_exptl_absorpt_correction_T_max .865
_exptl_absorpt_correction_T_min .812
_exptl_absorpt_correction_type \y-scan
_exptl_absorpt_process_details 'empirical (Fair, 1990)'
_exptl_crystal_colour 'dark brown'
_exptl_crystal_density_diffrn 1.480
_exptl_crystal_density_meas ?
_exptl_crystal_description prism
_exptl_crystal_F_000 1074
_exptl_crystal_size_max .25
_exptl_crystal_size_mid .18
_exptl_crystal_size_min .13
_refine_diff_density_max .30
_refine_diff_density_min -.27
_refine_ls_extinction_method none
_refine_ls_goodness_of_fit_ref 1.017
_refine_ls_hydrogen_treatment mixed
_refine_ls_matrix_type full
_refine_ls_number_parameters 346
_refine_ls_number_reflns 4548
_refine_ls_number_restraints 0
_refine_ls_R_factor_gt .031
_refine_ls_shift/su_max .049
_refine_ls_structure_factor_coef Fsqd
_refine_ls_weighting_details 'w = 1/[\s^2^(Fo^2^)+(0.0429P)^2^+0.4521P] where P=(Fo^2^+2Fc^2^)/3'
_refine_ls_weighting_scheme calc
_refine_ls_wR_factor_ref .085
_reflns_number_gt 3019
_reflns_number_total 4548
_reflns_threshold_expression I>2\s(I)
_cod_data_source_file ob1055.cif
_cod_data_source_block I
_cod_depositor_comments
;
The following automatic conversions were performed:

'_exptl_crystal_density_meas' value 'not measured' was changed to '?'
- the value is perceived as not measured.

Automatic conversion script
Id: cif_fix_values 3008 2015-01-20 13:52:24Z robertas 
;
_cod_original_sg_symbol_H-M 'P 21/n'
_cod_database_code 2012598
_cod_database_fobs_code 2012598

loop_
_symmetry_equiv_pos_as_xyz
'x, y, z'
'-x+1/2, y+1/2, -z+1/2'
'-x, -y, -z'
'x-1/2, -y-1/2, z-1/2'

loop_
_atom_site_aniso_label
_atom_site_aniso_U_11
_atom_site_aniso_U_22
_atom_site_aniso_U_33
_atom_site_aniso_U_12
_atom_site_aniso_U_13
_atom_site_aniso_U_23
_atom_site_aniso_type_symbol
C1 .0386(15) .0370(15) .0289(12) .0009(11) .0102(11) .0030(12) C
C2 .0400(17) .060(2) .0334(14) -.0014(13) .0078(12) .0095(15) C
C3 .058(2) .075(2) .0347(15) -.0117(16) .0134(14) .0074(18) C
C4 .056(2) .072(2) .0496(18) -.0017(16) .0268(16) .0199(18) C
C5 .0371(17) .069(2) .0448(16) .0061(15) .0114(13) .0128(16) C
C6 .0354(15) .0433(16) .0368(13) .0048(12) .0106(11) .0045(13) C
C7 .0298(14) .0478(18) .0397(14) .0039(12) .0052(12) .0027(13) C
C8 .0412(17) .0590(19) .0372(14) -.0014(14) -.0013(12) -.0091(15) C
C9 .0398(16) .061(2) .0299(13) -.0013(13) -.0029(11) -.0033(14) C
C10 .0551(19) .065(2) .0289(13) -.0075(13) .0003(13) -.0024(16) C
C11 .0490(18) .063(2) .0257(13) .0039(13) .0099(12) .0086(15) C
C12 .0393(16) .0584(19) .0334(13) .0073(13) .0111(12) .0084(14) C
C13 .047(2) .103(3) .0381(15) .0144(18) .0145(14) .0034(19) C
C14 .045(2) .109(3) .061(2) .032(2) .0217(16) .001(2) C
C15 .0370(18) .071(2) .065(2) .0129(18) .0084(16) -.0014(17) C
C16 .0393(17) .059(2) .0397(15) .0082(14) .0050(13) .0033(14) C
C17 .0336(15) .0444(16) .0359(13) .0065(12) .0100(11) .0099(13) C
C18 .059(2) .0450(19) .0472(17) .0041(15) -.0015(15) -.0006(16) C
C19 .107(4) .067(3) .112(4) .010(2) .051(3) .023(3) C
C20 .196(6) .074(3) .075(3) -.032(3) .016(3) -.026(3) C
C21 .045(2) .068(2) .0433(17) .0102(17) -.0005(15) .0032(17) C
C22 .061(2) .085(3) .0427(18) .0005(18) -.0102(17) -.008(2) C
N1 .0358(12) .0467(14) .0302(11) .0019(10) .0016(9) -.0021(11) N
N2 .0418(13) .0479(14) .0266(10) -.0015(10) .0036(9) .0049(12) N
N3 .0508(15) .0462(15) .0390(12) -.0043(11) .0137(11) .0005(13) N
N4 .096(2) .0452(16) .0489(15) -.0044(13) .0162(15) .0021(16) N
O1 .0540(13) .0444(12) .0402(10) -.0011(9) -.0009(9) .0023(10) O
O2 .0348(10) .0573(12) .0258(8) -.0003(8) .0068(7) .0118(9) O
O3 .0337(10) .0568(12) .0284(8) .0075(8) .0068(7) .0010(9) O
O4 .0531(13) .0476(12) .0381(10) .0034(9) .0056(9) .0095(10) O
O5 .0822(19) .0621(16) .0659(15) -.0120(13) .0012(13) -.0080(14) O
Ni .03378(19) .0428(2) .02447(16) .00079(15) .00383(12) .00312(16) Ni
Co .0333(3) .0436(3) .0240(2) .0037(2) .00486(19) .0083(2) Co

loop_
_atom_site_label
_atom_site_fract_x
_atom_site_fract_y
_atom_site_fract_z
_atom_site_U_iso_or_equiv
_atom_site_thermal_displace_type
_atom_site_calc_flag
_atom_site_calc_attached_atom
_atom_site_type_symbol
C1 .7374(2) .1165(3) .01305(11) .0343(6) Ueq . . C
C2 .7751(3) .1600(3) .07677(13) .0443(7) Ueq . . C
C3 .6927(3) .2168(4) .10956(14) .0554(8) Ueq . . C
C4 .5679(3) .2306(4) .08127(15) .0572(9) Ueq . . C
C5 .5292(3) .1865(3) .01973(15) .0497(8) Ueq . . C
C6 .6103(2) .1310(3) -.01640(12) .0380(6) Ueq . . C
C7 .5561(3) .0868(3) -.08138(12) .0393(6) Ueq . . C
C8 .5366(3) .0090(3) -.18772(12) .0470(7) Ueq . . C
H8A .4502 .0294 -.1875 .056 Uiso . . H
H8B .5436 -.0852 -.1910 .056 Uiso . . H
C9 .5729(3) .0722(3) -.24754(12) .0448(7) Ueq . . C
C10 .6976(3) .0194(3) -.25826(13) .0509(8) Ueq . . C
H10A .6941 -.0754 -.2584 .061 Uiso . . H
H10B .7095 .0472 -.3006 .061 Uiso . . H
C11 .9018(3) .0987(3) -.23105(13) .0457(8) Ueq . . C
C12 1.0210(3) .1407(3) -.19433(12) .0431(7) Ueq . . C
C13 1.1045(3) .1944(4) -.22998(15) .0621(10) Ueq . . C
C14 1.2170(3) .2442(4) -.20059(17) .0698(11) Ueq . . C
C15 1.2502(3) .2411(4) -.13426(17) .0578(9) Ueq . . C
C16 1.1732(3) .1851(3) -.09762(14) .0465(7) Ueq . . C
C17 1.0578(2) .1329(3) -.12626(12) .0376(6) Ueq . . C
C18 .8330(3) .3322(3) -.06480(15) .0522(8) Ueq . . C
C19 .6636(4) .4792(4) -.0707(2) .0912(14) Ueq . . C
H19A .6420 .5533 -.0472 .109 Uiso . . H
H19B .6035 .4109 -.0705 .109 Uiso . . H
H19C .6641 .5046 -.1145 .109 Uiso . . H
C20 .8439(6) .4947(5) .0188(2) .117(2) Ueq . . C
H20A .7937 .5664 .0283 .140 Uiso . . H
H20B .9245 .5265 .0146 .140 Uiso . . H
H20C .8532 .4319 .0533 .140 Uiso . . H
C21 .5712(3) .2185(4) -.24332(17) .0535(9) Ueq . . C
C22 .4770(4) .0283(5) -.30661(17) .0656(11) Ueq . . C
N1 .6139(2) .0524(2) -.12601(10) .0382(5) Ueq . . N
N2 .8068(2) .0611(2) -.20985(10) .0392(5) Ueq . . N
N3 .8293(2) -.1412(3) -.09816(11) .0447(6) Ueq . . N
N4 .7841(3) .4331(3) -.04106(12) .0630(8) Ueq . . N
O1 .78600(19) .2727(2) -.11392(9) .0476(5) Ueq . . O
O2 .81824(16) .06480(19) -.01796(8) .0392(4) Ueq . . O
O3 .98536(16) .07896(19) -.09073(8) .0395(4) Ueq . . O
O4 1.08137(19) .17210(19) .05094(8) .0467(5) Ueq . . O
O5 .7680(2) -.2304(3) -.12502(11) .0718(7) Ueq . . O
Ni .80003(3) .06113(4) -.115005(14) .03394(11) Ueq . . Ni
Co 1.0000 .0000 .0000 .03373(14) Ueq . . Co
H2 .858(3) .148(3) .0946(12) .040 Uiso . . H
H3 .719(3) .245(3) .1482(14) .040 Uiso . . H
H4 .510(3) .263(3) .1017(13) .040 Uiso . . H
H5 .456(3) .193(3) .0048(13) .040 Uiso . . H
H7 .465(3) .082(3) -.0890(12) .040 Uiso . . H
H11 .903(2) .103(3) -.2747(13) .040 Uiso . . H
H13 1.081(2) .197(3) -.2742(13) .040 Uiso . . H
H14 1.271(3) .291(3) -.2226(13) .040 Uiso . . H
H15 1.318(3) .285(3) -.1157(12) .040 Uiso . . H
H16 1.196(2) .183(3) -.0544(13) .040 Uiso . . H
H18 .908(3) .302(3) -.0419(13) .040 Uiso . . H
H21A .624(3) .254(3) -.2095(14) .040 Uiso . . H
H21B .501(3) .251(3) -.2394(13) .040 Uiso . . H
H21C .592(3) .258(3) -.2784(14) .040 Uiso . . H
H22A .495(3) .074(3) -.3413(14) .040 Uiso . . H
H22B .479(3) -.066(3) -.3126(13) .040 Uiso . . H
H22C .409(3) .051(3) -.3012(14) .040 Uiso . . H

loop_
_geom_angle_atom_site_label_1
_geom_angle_atom_site_label_2
_geom_angle_atom_site_label_3
_geom_angle_site_symmetry_1
_geom_angle
_geom_angle_publ_flag
O2 C1 C2 . 120.4(2) no
O2 C1 C6 . 121.6(2) no
C2 C1 C6 . 118.0(2) no
C3 C2 C1 . 121.4(3) no
C3 C2 H2 . 122.8(17) no
C1 C2 H2 . 115.8(17) no
C2 C3 C4 . 121.1(3) no
C2 C3 H3 . 119.7(19) no
C4 C3 H3 . 119.2(19) no
C5 C4 C3 . 118.3(3) no
C5 C4 H4 . 117.7(18) no
C3 C4 H4 . 123.9(18) no
C4 C5 C6 . 122.8(3) no
C4 C5 H5 . 117(2) no
C6 C5 H5 . 120(2) no
C5 C6 C1 . 118.5(2) no
C5 C6 C7 . 117.0(3) no
C1 C6 C7 . 124.5(2) no
N1 C7 C6 . 127.4(3) no
N1 C7 H7 . 120.0(15) no
C6 C7 H7 . 112.6(15) no
N1 C8 C9 . 113.7(2) no
N1 C8 H8A . 108.8 no
C9 C8 H8A . 108.8 no
N1 C8 H8B . 108.8 no
C9 C8 H8B . 108.8 no
H8A C8 H8B . 107.7 no
C21 C9 C10 . 112.6(3) no
C21 C9 C22 . 109.1(3) no
C10 C9 C22 . 105.5(3) no
C21 C9 C8 . 111.3(3) no
C10 C9 C8 . 110.8(2) no
C22 C9 C8 . 107.4(3) no
N2 C10 C9 . 115.0(2) no
N2 C10 H10A . 108.5 no
C9 C10 H10A . 108.5 no
N2 C10 H10B . 108.5 no
C9 C10 H10B . 108.5 no
H10A C10 H10B . 107.5 no
N2 C11 C12 . 128.1(2) no
N2 C11 H11 . 122.6(17) no
C12 C11 H11 . 109.4(17) no
C13 C12 C17 . 118.6(3) no
C13 C12 C11 . 116.3(3) no
C17 C12 C11 . 125.1(3) no
C14 C13 C12 . 121.8(3) no
C14 C13 H13 . 119.8(17) no
C12 C13 H13 . 118.4(17) no
C13 C14 C15 . 119.3(3) no
C13 C14 H14 . 124.1(16) no
C15 C14 H14 . 116.2(17) no
C16 C15 C14 . 120.8(3) no
C16 C15 H15 . 120.8(18) no
C14 C15 H15 . 117.9(18) no
C15 C16 C17 . 121.2(3) no
C15 C16 H16 . 120.4(18) no
C17 C16 H16 . 118.4(18) no
O3 C17 C16 . 120.6(2) no
O3 C17 C12 . 121.2(2) no
C16 C17 C12 . 118.2(3) no
O1 C18 N4 . 125.5(3) no
O1 C18 H18 . 117.7(17) no
N4 C18 H18 . 116.8(17) no
N4 C19 H19A . 109.5 no
N4 C19 H19B . 109.5 no
H19A C19 H19B . 109.5 no
N4 C19 H19C . 109.5 no
H19A C19 H19C . 109.5 no
H19B C19 H19C . 109.5 no
N4 C20 H20A . 109.5 no
N4 C20 H20B . 109.5 no
H20A C20 H20B . 109.5 no
N4 C20 H20C . 109.5 no
H20A C20 H20C . 109.5 no
H20B C20 H20C . 109.5 no
C9 C21 H21A . 115.8(18) no
C9 C21 H21B . 115(2) no
H21A C21 H21B . 102(3) no
C9 C21 H21C . 112.8(18) no
H21A C21 H21C . 104(3) no
H21B C21 H21C . 106(3) no
C9 C22 H22A . 106.3(18) no
C9 C22 H22B . 111.6(17) no
H22A C22 H22B . 113(2) no
C9 C22 H22C . 108(2) no
H22A C22 H22C . 108(3) no
H22B C22 H22C . 110(3) no
C7 N1 C8 . 116.8(2) no
C7 N1 Ni . 122.56(18) no
C8 N1 Ni . 120.64(18) no
C11 N2 C10 . 116.9(2) no
C11 N2 Ni . 122.73(19) no
C10 N2 Ni . 120.36(19) no
O5 N3 Ni . 127.5(2) no
C18 N4 C19 . 120.4(3) no
C18 N4 C20 . 121.9(4) no
C19 N4 C20 . 117.5(4) no
C18 O1 Ni . 119.04(19) no
C1 O2 Ni . 124.84(15) no
C1 O2 Co . 139.44(15) no
Ni O2 Co . 94.67(7) yes
C17 O3 Ni . 125.90(15) no
C17 O3 Co . 138.62(16) no
Ni O3 Co . 95.38(7) yes
O3 Ni N1 . 171.51(8) no
O3 Ni N2 . 91.28(8) no
N1 Ni N2 . 96.78(9) no
O3 Ni O2 . 81.02(7) yes
N1 Ni O2 . 90.89(8) no
N2 Ni O2 . 172.30(8) no
O3 Ni N3 . 86.18(9) yes
N1 Ni N3 . 95.33(10) yes
N2 Ni N3 . 97.64(9) yes
O2 Ni N3 . 82.29(8) yes
O3 Ni O1 . 88.67(8) no
N1 Ni O1 . 88.46(9) no
N2 Ni O1 . 91.56(8) no
O2 Ni O1 . 87.93(8) no
N3 Ni O1 . 169.55(8) no
O3 Ni Co . 43.00(5) no
N1 Ni Co . 130.43(6) no
N2 Ni Co . 129.81(7) no
O2 Ni Co . 43.21(5) no
N3 Ni Co . 66.25(7) no
O1 Ni Co . 103.96(5) no
O3 Co O2 3_755 101.24(7) no
O3 Co O2 . 78.76(7) yes
O3 Co O4 . 95.34(7) yes
O2 Co O4 . 96.84(7) yes
O3 Co Ni . 41.62(5) no
O2 Co Ni . 42.12(4) no
O4 Co Ni . 113.42(5) no

loop_
_geom_bond_atom_site_label_1
_geom_bond_atom_site_label_2
_geom_bond_site_symmetry_1
_geom_bond_site_symmetry_2
_geom_bond_distance
_geom_bond_publ_flag
C1 O2 . . 1.310(3) no
C1 C2 . . 1.399(4) no
C1 C6 . . 1.416(4) no
C2 C3 . . 1.368(4) no
C2 H2 . . .92(3) no
C3 C4 . . 1.387(5) no
C3 H3 . . .86(3) no
C4 C5 . . 1.361(4) no
C4 H4 . . .89(3) no
C5 C6 . . 1.398(4) no
C5 H5 . . .81(3) no
C6 C7 . . 1.455(4) no
C7 N1 . . 1.282(3) no
C7 H7 . . .98(3) no
C8 N1 . . 1.475(3) no
C8 C9 . . 1.537(4) no
C8 H8A . . .9700 no
C8 H8B . . .9700 no
C9 C21 . . 1.499(5) no
C9 C10 . . 1.525(4) no
C9 C22 . . 1.532(4) no
C10 N2 . . 1.475(3) no
C10 H10A . . .9700 no
C10 H10B . . .9700 no
C11 N2 . . 1.269(4) no
C11 C12 . . 1.446(4) no
C11 H11 . . .92(3) no
C12 C13 . . 1.404(4) no
C12 C17 . . 1.416(3) no
C13 C14 . . 1.364(5) no
C13 H13 . . .92(3) no
C14 C15 . . 1.376(5) no
C14 H14 . . .95(3) no
C15 C16 . . 1.375(4) no
C15 H15 . . .89(3) no
C16 C17 . . 1.395(4) no
C16 H16 . . .90(3) no
C17 O3 . . 1.314(3) no
C18 O1 . . 1.225(3) no
C18 N4 . . 1.306(4) no
C18 H18 . . .92(3) no
C19 N4 . . 1.425(5) no
C19 H19A . . .9600 no
C19 H19B . . .9600 no
C19 H19C . . .9600 no
C20 N4 . . 1.449(5) no
C20 H20A . . .9600 no
C20 H20B . . .9600 no
C20 H20C . . .9600 no
C21 H21A . . .90(3) no
C21 H21B . . .86(3) no
C21 H21C . . .91(3) no
C22 H22A . . .92(3) no
C22 H22B . . .98(3) no
C22 H22C . . .81(3) no
N1 Ni . . 2.006(2) yes
N2 Ni . . 2.016(2) yes
N3 O5 . . 1.206(3) no
N3 O4 . 3_755 1.292(3) no
N3 Ni . . 2.113(3) yes
O1 Ni . . 2.169(2) yes
O2 Ni . . 2.0178(16) yes
O2 Co . . 2.0601(18) yes
O3 Ni . . 2.0007(18) yes
O3 Co . . 2.0542(16) yes
O4 Co . . 2.161(2) yes
Ni Co . . 2.9988(5) yes

loop_
_geom_torsion_atom_site_label_1
_geom_torsion_atom_site_label_2
_geom_torsion_atom_site_label_3
_geom_torsion_atom_site_label_4
_geom_torsion
_geom_torsion_publ_flag
O2 C1 C2 C3 178.6(3) no
C6 C1 C2 C3 -1.0(4) no
C1 C2 C3 C4 1.5(5) no
C2 C3 C4 C5 -.2(5) no
C3 C4 C5 C6 -1.5(5) no
C4 C5 C6 C1 2.0(5) no
C4 C5 C6 C7 179.4(3) no
O2 C1 C6 C5 179.7(3) no
C2 C1 C6 C5 -.7(4) no
O2 C1 C6 C7 2.5(4) no
C2 C1 C6 C7 -177.9(3) no
C5 C6 C7 N1 168.3(3) no
C1 C6 C7 N1 -14.4(5) no
N1 C8 C9 C21 -55.2(3) no
N1 C8 C9 C10 70.8(3) no
N1 C8 C9 C22 -174.5(3) no
C21 C9 C10 N2 55.5(3) no
C22 C9 C10 N2 174.4(3) no
C8 C9 C10 N2 -69.8(3) no
N2 C11 C12 C13 -171.5(3) no
N2 C11 C12 C17 7.7(5) no
C17 C12 C13 C14 -3.0(6) no
C11 C12 C13 C14 176.3(4) no
C12 C13 C14 C15 .5(6) no
C13 C14 C15 C16 1.9(6) no
C14 C15 C16 C17 -1.7(5) no
C15 C16 C17 O3 179.6(3) no
C15 C16 C17 C12 -.9(5) no
C13 C12 C17 O3 -177.3(3) no
C11 C12 C17 O3 3.4(5) no
C13 C12 C17 C16 3.1(5) no
C11 C12 C17 C16 -176.1(3) no
C6 C7 N1 C8 178.9(3) no
C6 C7 N1 Ni -2.9(4) no
C9 C8 N1 C7 132.3(3) no
C9 C8 N1 Ni -46.0(3) no
C12 C11 N2 C10 -178.2(3) no
C12 C11 N2 Ni 3.4(5) no
C9 C10 N2 C11 -135.1(3) no
C9 C10 N2 Ni 43.4(3) no
O1 C18 N4 C19 3.1(5) no
O1 C18 N4 C20 177.5(4) no
N4 C18 O1 Ni -140.0(3) no
C2 C1 O2 Ni -155.3(2) no
C6 C1 O2 Ni 24.3(4) no
C2 C1 O2 Co 9.7(4) no
C6 C1 O2 Co -170.67(19) no
C16 C17 O3 Ni 155.4(2) no
C12 C17 O3 Ni -24.2(4) no
C16 C17 O3 Co -19.9(4) no
C12 C17 O3 Co 160.6(2) no
C17 O3 Ni N2 26.9(2) no
Co O3 Ni N2 -156.21(9) no
C17 O3 Ni O2 -152.7(2) no
Co O3 Ni O2 24.14(8) no
C17 O3 Ni N3 124.5(2) no
Co O3 Ni N3 -58.64(8) no
C17 O3 Ni O1 -64.6(2) no
Co O3 Ni O1 112.26(8) no
C17 O3 Ni Co -176.9(3) no
C7 N1 Ni N2 -159.6(2) no
C8 N1 Ni N2 18.6(2) no
C7 N1 Ni O2 19.7(2) no
C8 N1 Ni O2 -162.2(2) no
C7 N1 Ni N3 102.1(2) no
C8 N1 Ni N3 -79.8(2) no
C7 N1 Ni O1 -68.2(2) no
C8 N1 Ni O1 109.9(2) no
C7 N1 Ni Co 38.9(3) no
C8 N1 Ni Co -142.95(18) no
C11 N2 Ni O3 -15.9(3) no
C10 N2 Ni O3 165.7(2) no
C11 N2 Ni N1 161.4(2) no
C10 N2 Ni N1 -17.0(2) no
C11 N2 Ni N3 -102.2(3) no
C10 N2 Ni N3 79.4(2) no
C11 N2 Ni O1 72.8(2) no
C10 N2 Ni O1 -105.6(2) no
C11 N2 Ni Co -36.9(3) no
C10 N2 Ni Co 144.72(19) no
C1 O2 Ni O3 146.3(2) no
Co O2 Ni O3 -24.04(8) no
C1 O2 Ni N1 -31.1(2) no
Co O2 Ni N1 158.55(9) no
C1 O2 Ni N3 -126.4(2) no
Co O2 Ni N3 63.29(9) no
C1 O2 Ni O1 57.3(2) no
Co O2 Ni O1 -113.02(8) no
C1 O2 Ni Co 170.3(3) no
O5 N3 Ni O3 -148.2(3) no
O5 N3 Ni N1 40.1(3) no
O5 N3 Ni N2 -57.4(3) no
O5 N3 Ni O2 130.3(3) no
O5 N3 Ni O1 151.1(4) no
O5 N3 Ni Co 172.3(3) no
C18 O1 Ni O3 -56.1(2) no
C18 O1 Ni N1 115.9(3) no
C18 O1 Ni N2 -147.3(3) no
C18 O1 Ni O2 25.0(2) no
C18 O1 Ni N3 4.4(6) no
C18 O1 Ni Co -15.5(3) no
C17 O3 Co O2 152.4(3) no
Ni O3 Co O2 -23.79(8) no
C17 O3 Co O4 56.4(3) no
Ni O3 Co O4 -119.73(8) no
C17 O3 Co Ni 176.2(3) no
C1 O2 Co O3 -144.2(3) no
Ni O2 Co O3 23.55(8) no
C1 O2 Co O4 -50.1(3) no
Ni O2 Co O4 117.66(8) no
C1 O2 Co Ni -167.7(3) no
N1 Ni Co O3 -172.55(12) no
N2 Ni Co O3 31.67(12) no
O2 Ni Co O3 -143.84(12) no
N3 Ni Co O3 111.43(11) no
O1 Ni Co O3 -72.44(10) no
O3 Ni Co O2 143.84(12) no
N1 Ni Co O2 -28.71(12) no
N2 Ni Co O2 175.51(12) no
N3 Ni Co O2 -104.73(11) no
O1 Ni Co O2 71.40(10) no
O3 Ni Co O4 70.44(10) no
N1 Ni Co O4 -102.11(11) no
N2 Ni Co O4 102.10(11) no
O2 Ni Co O4 -73.40(10) no
N3 Ni Co O4 -178.14(9) no
O1 Ni Co O4 -2.01(8) no
